data_2242603
loop_
_publ_author_name
'F\'abry, Jan'

_publ_section_title
;
 A resonance-assisted intramolecular hydrogen bond in compounds containing
 2-hydroxy-3,5-dinitrobenzoic acid and its various deprotonated forms:
 redetermination of several related structures
;
_journal_coeditor_code SU5452
_journal_issue 9
_journal_name_full 'Acta Crystallographica Section E'
_journal_page_first 1344
_journal_page_last 1357
_journal_paper_doi 10.1107/S2056989018011544
_journal_volume 74
_journal_year 2018
_chemical_formula_iupac 'C26 H29 N2 +, C7 H3 N2 O7 -'
_chemical_formula_moiety 'C26 H29 N2 +, C7 H3 N2 O7 -'
_chemical_formula_sum 'C33 H32 N4 O7'
_chemical_formula_weight 596.63
_chemical_melting_point 383
_chemical_name_common
;
Cinnarizinium 3,5-dinitrosalicylate
;
_chemical_name_systematic
;
4-(Diphenylmethyl)-1-(3-phenylprop-2-en-1-yl)piperazin-1-ium
2-carboxy-4,6-dinitrophenolate
;
_space_group_IT_number 14
_symmetry_cell_setting monoclinic
_symmetry_space_group_name_Hall '-P 2ybc'
_symmetry_space_group_name_H-M 'P 1 21/c 1'
_atom_sites_solution_hydrogens difmap
_atom_sites_solution_primary direct
_atom_sites_solution_secondary difmap
_audit_creation_method SHELXL-97
_cell_angle_alpha 90.00
_cell_angle_beta 103.9000(10)
_cell_angle_gamma 90.00
_cell_formula_units_Z 4
_cell_length_a 14.5648(3)
_cell_length_b 12.9374(3)
_cell_length_c 16.1619(3)
_cell_measurement_reflns_used 9909
_cell_measurement_temperature 200(2)
_cell_measurement_theta_max 28.29
_cell_measurement_theta_min 2.31
_cell_volume 2956.22(11)
_computing_cell_refinement
;
SAINT (Bruker, 2010)
;
_computing_data_collection
;
APEX2 (Bruker, 2010)
;
_computing_data_reduction
;
SAINT (Bruker, 2010)
;
_computing_structure_refinement
;
JANA2006 (Petricek et al., 2014)
;
_computing_structure_solution
;
SHELXS97 (Sheldrick, 2008)
;
_diffrn_ambient_temperature 200(2)
_diffrn_measured_fraction_theta_full 0.996
_diffrn_measured_fraction_theta_max 0.996
_diffrn_measurement_device_type 'Bruker APEXII CCD'
_diffrn_measurement_method '\f and \w scans'
_diffrn_radiation_monochromator graphite
_diffrn_radiation_source 'fine-focus sealed tube'
_diffrn_radiation_type MoK\a
_diffrn_radiation_wavelength 0.71073
_diffrn_reflns_av_R_equivalents 0.0147
_diffrn_reflns_av_sigmaI/netI 0.0141
_diffrn_reflns_limit_h_max 19
_diffrn_reflns_limit_h_min -19
_diffrn_reflns_limit_k_max 17
_diffrn_reflns_limit_k_min -17
_diffrn_reflns_limit_l_max 15
_diffrn_reflns_limit_l_min -21
_diffrn_reflns_number 29552
_diffrn_reflns_theta_full 28.32
_diffrn_reflns_theta_max 28.32
_diffrn_reflns_theta_min 2.04
_exptl_absorpt_coefficient_mu 0.095
_exptl_absorpt_correction_T_max 1.0000
_exptl_absorpt_correction_T_min 0.9318
_exptl_absorpt_correction_type multi-scan
_exptl_absorpt_process_details
;
(SADABS; Bruker, 2008)
;
_exptl_crystal_colour yellow
_exptl_crystal_density_diffrn 1.341
_exptl_crystal_density_method 'not measured'
_exptl_crystal_description block
_exptl_crystal_F_000 1256
_exptl_crystal_size_max 0.506
_exptl_crystal_size_mid 0.263
_exptl_crystal_size_min 0.172
_refine_diff_density_max 0.63
_refine_diff_density_min -0.28
_refine_ls_extinction_method none
_refine_ls_goodness_of_fit_ref 1.80
_refine_ls_hydrogen_treatment mixed
_refine_ls_matrix_type full
_refine_ls_number_constraints 120
_refine_ls_number_parameters 399
_refine_ls_number_reflns 7344
_refine_ls_number_restraints 0
_refine_ls_R_factor_all 0.0672
_refine_ls_R_factor_gt 0.0542
_refine_ls_shift/su_max 0.0444
_refine_ls_shift/su_mean 0.0064
_refine_ls_structure_factor_coef Fsqd
_refine_ls_weighting_details w=1/(\s^2^(I)+0.0063999998I^2^)
_refine_ls_weighting_scheme sigma
_refine_ls_wR_factor_gt 0.1785
_refine_ls_wR_factor_ref 0.1898
_reflns_number_gt 5724
_reflns_number_total 7344
_reflns_threshold_expression I>3\s(I)
_cod_data_source_file su5452sup1.cif
_cod_data_source_block YAXPOE
_cod_original_sg_symbol_H-M 'P 21/c'
_cod_database_code 2242603

loop_
_space_group_symop_id
_space_group_symop_operation_xyz
1 x,y,z
2 -x,y+1/2,-z+1/2
3 -x,-y,-z
4 x,-y+1/2,z+1/2

loop_
_atom_site_type_symbol
_atom_site_label
_atom_site_fract_x
_atom_site_fract_y
_atom_site_fract_z
_atom_site_U_iso_or_equiv
_atom_site_adp_type
_atom_site_calc_flag
_atom_site_occupancy
N N1 0.25627(8) 0.71181(9) 0.31343(7) 0.0246(3) Uani d 1
H H71 0.30128 0.669474 0.349979 0.035(4) Uiso d 1
N N2 0.10023(8) 0.56683(9) 0.26575(7) 0.0233(3) Uani d 1
C C1 0.29865(11) 0.95151(12) 0.41661(10) 0.0334(5) Uani d 1
H H1a 0.245898 0.980932 0.377422 0.0401 Uiso d 1
C C2 0.33463(11) 0.86695(12) 0.39170(10) 0.0322(5) Uani d 1
H H2 0.386765 0.835478 0.430202 0.0386 Uiso d 1
C C3 0.29839(12) 0.81754(12) 0.30656(10) 0.0333(5) Uani d 1
H H3a 0.350521 0.811391 0.27725 0.04 Uiso d 1
H H3b 0.250048 0.862741 0.270514 0.04 Uiso d 1
C C4 0.17112(10) 0.71678(11) 0.34935(9) 0.0281(4) Uani d 1
H H4a 0.123241 0.762704 0.313566 0.0337 Uiso d 1
H H4b 0.189039 0.745897 0.40767 0.0337 Uiso d 1
C C5 0.12943(10) 0.61031(11) 0.35226(9) 0.0271(4) Uani d 1
H H5a 0.07387 0.614805 0.377337 0.0326 Uiso d 1
H H5b 0.177161 0.564522 0.388386 0.0326 Uiso d 1
C C6 0.18571(10) 0.55563(11) 0.23345(9) 0.0262(4) Uani d 1
H H6a 0.231171 0.509606 0.271816 0.0315 Uiso d 1
H H6b 0.168931 0.5233 0.176272 0.0315 Uiso d 1
C C7 0.23149(10) 0.65944(12) 0.22789(9) 0.0282(4) Uani d 1
H H7a 0.289537 0.649813 0.207068 0.0338 Uiso d 1
H H7b 0.187639 0.703827 0.186493 0.0338 Uiso d 1
C C8 0.05326(9) 0.46528(10) 0.26756(8) 0.0230(4) Uani d 1
H H8 0.099282 0.417266 0.304542 0.0276 Uiso d 1
C C11 0.33145(11) 1.00535(12) 0.49876(10) 0.0326(5) Uani d 1
C C12 0.41578(13) 0.97941(14) 0.55685(10) 0.0391(5) Uani d 1
H H12 0.454927 0.926517 0.543205 0.047 Uiso d 1
C C13 0.44278(15) 1.03053(17) 0.63457(11) 0.0502(6) Uani d 1
H H13 0.499799 1.011658 0.674094 0.0603 Uiso d 1
C C14 0.38752(17) 1.10810(17) 0.65451(12) 0.0554(7) Uani d 1
H H14 0.40688 1.143158 0.707495 0.0665 Uiso d 1
C C15 0.30389(15) 1.13552(16) 0.59798(13) 0.0516(7) Uani d 1
H H15 0.265849 1.18931 0.61197 0.0619 Uiso d 1
C C16 0.27570(13) 1.08400(13) 0.52053(11) 0.0397(5) Uani d 1
H H16 0.217882 1.102436 0.481949 0.0476 Uiso d 1
C C21 -0.03166(9) 0.47504(10) 0.30647(8) 0.0240(4) Uani d 1
C C22 -0.04272(11) 0.40385(12) 0.36763(10) 0.0315(5) Uani d 1
H H22 0.003276 0.351198 0.385315 0.0378 Uiso d 1
C C23 -0.12077(12) 0.40899(13) 0.40333(11) 0.0388(5) Uani d 1
H H23 -0.127745 0.359826 0.445056 0.0466 Uiso d 1
C C24 -0.18805(12) 0.48544(13) 0.37818(11) 0.0385(5) Uani d 1
H H24 -0.241677 0.488365 0.401911 0.0461 Uiso d 1
C C25 -0.17687(11) 0.55719(12) 0.31859(11) 0.0351(5) Uani d 1
H H25 -0.222711 0.610174 0.301738 0.0421 Uiso d 1
C C26 -0.09910(10) 0.55304(11) 0.28271(9) 0.0286(4) Uani d 1
H H26 -0.091899 0.603396 0.241958 0.0344 Uiso d 1
C C31 0.02520(10) 0.41880(11) 0.17810(9) 0.0248(4) Uani d 1
C C32 0.06690(11) 0.32720(12) 0.16027(10) 0.0331(5) Uani d 1
H H32 0.112496 0.2938 0.204043 0.0397 Uiso d 1
C C33 0.04254(13) 0.28416(13) 0.07918(11) 0.0392(5) Uani d 1
H H33 0.071842 0.221893 0.067798 0.047 Uiso d 1
C C34 -0.02351(12) 0.33108(13) 0.01557(10) 0.0379(5) Uani d 1
H H34 -0.039638 0.301886 -0.039979 0.0455 Uiso d 1
C C35 -0.06672(12) 0.42142(14) 0.03267(10) 0.0385(5) Uani d 1
H H35 -0.113709 0.453238 -0.01092 0.0461 Uiso d 1
C C36 -0.04162(11) 0.46550(12) 0.11316(10) 0.0321(5) Uani d 1
H H36 -0.070483 0.528311 0.123929 0.0386 Uiso d 1
O O1 0.63327(8) 0.37352(10) 0.53505(8) 0.0392(4) Uani d 1
O O2 0.58197(10) 0.44006(14) 0.67133(9) 0.0614(6) Uani d 1
O O3 0.43608(10) 0.48129(12) 0.65684(9) 0.0549(5) Uani d 1
O O4 0.19464(9) 0.32143(13) 0.44743(10) 0.0569(5) Uani d 1
O O5 0.22764(11) 0.24248(13) 0.34091(10) 0.0631(6) Uani d 1
O O6 0.54745(10) 0.23529(12) 0.30214(8) 0.0518(5) Uani d 1
O O7 0.66627(9) 0.28940(12) 0.40564(9) 0.0507(5) Uani d 1
N N3 0.49861(10) 0.43835(11) 0.63197(9) 0.0379(4) Uani d 1
N N4 0.25133(10) 0.29121(12) 0.40756(10) 0.0428(5) Uani d 1
C C9 0.57563(13) 0.27360(13) 0.37128(12) 0.0398(6) Uani d 1
C C41 0.54458(10) 0.35627(11) 0.50735(10) 0.0298(4) Uani d 1
C C42 0.50987(11) 0.30564(12) 0.42622(10) 0.0314(5) Uani d 1
C C43 0.41587(11) 0.28489(12) 0.39522(10) 0.0329(5) Uani d 1
H H43 0.395087 0.249901 0.342348 0.0394 Uiso d 1
C C44 0.35106(10) 0.31453(12) 0.44039(10) 0.0313(4) Uani d 1
C C45 0.37850(10) 0.36477(12) 0.51759(10) 0.0305(4) Uani d 1
H H45 0.332901 0.38543 0.547596 0.0366 Uiso d 1
C C46 0.47336(11) 0.38456(11) 0.55054(9) 0.0290(4) Uani d 1
H H7 0.676841 0.321683 0.458063 0.030(4) Uiso d 1

loop_
_atom_site_aniso_label
_atom_site_aniso_U_11
_atom_site_aniso_U_22
_atom_site_aniso_U_33
_atom_site_aniso_U_12
_atom_site_aniso_U_13
_atom_site_aniso_U_23
_atom_site_aniso_type_symbol
N1 0.0221(6) 0.0282(6) 0.0236(5) -0.0039(4) 0.0055(4) -0.0028(4) N
N2 0.0209(5) 0.0268(6) 0.0227(5) -0.0035(4) 0.0063(4) -0.0032(4) N
C1 0.0300(8) 0.0358(8) 0.0314(7) -0.0037(6) 0.0017(6) -0.0003(6) C
C2 0.0301(7) 0.0308(7) 0.0334(7) -0.0076(6) 0.0033(6) 0.0004(6) C
C3 0.0391(8) 0.0304(7) 0.0318(7) -0.0113(6) 0.0111(6) -0.0022(6) C
C4 0.0216(6) 0.0331(7) 0.0302(7) -0.0026(5) 0.0075(5) -0.0076(5) C
C5 0.0248(7) 0.0337(7) 0.0241(6) -0.0051(5) 0.0082(5) -0.0053(5) C
C6 0.0232(6) 0.0304(7) 0.0265(6) -0.0032(5) 0.0088(5) -0.0047(5) C
C7 0.0285(7) 0.0344(7) 0.0223(6) -0.0060(6) 0.0073(5) -0.0045(5) C
C8 0.0197(6) 0.0247(6) 0.0245(6) 0.0003(5) 0.0054(5) 0.0010(5) C
C11 0.0357(8) 0.0306(7) 0.0307(7) -0.0080(6) 0.0064(6) 0.0006(6) C
C12 0.0398(9) 0.0415(9) 0.0337(8) -0.0067(7) 0.0042(7) 0.0007(7) C
C13 0.0523(11) 0.0604(12) 0.0319(8) -0.0142(9) -0.0018(8) 0.0005(8) C
C14 0.0691(14) 0.0629(13) 0.0354(9) -0.0230(10) 0.0149(9) -0.0159(8) C
C15 0.0584(12) 0.0455(10) 0.0562(11) -0.0106(9) 0.0242(10) -0.0151(8) C
C16 0.0392(9) 0.0350(8) 0.0444(9) -0.0049(7) 0.0090(7) -0.0039(7) C
C21 0.0213(6) 0.0250(6) 0.0255(6) -0.0020(5) 0.0050(5) -0.0024(5) C
C22 0.0311(7) 0.0329(8) 0.0325(7) 0.0030(6) 0.0114(6) 0.0046(6) C
C23 0.0426(9) 0.0390(9) 0.0413(9) 0.0005(7) 0.0228(7) 0.0058(7) C
C24 0.0344(8) 0.0391(8) 0.0493(9) -0.0028(6) 0.0245(7) -0.0078(7) C
C25 0.0278(7) 0.0336(8) 0.0447(9) 0.0044(6) 0.0104(6) -0.0058(6) C
C26 0.0269(7) 0.0271(7) 0.0323(7) 0.0015(5) 0.0079(6) 0.0002(5) C
C31 0.0226(6) 0.0253(6) 0.0282(6) -0.0049(5) 0.0093(5) -0.0016(5) C
C32 0.0327(8) 0.0296(7) 0.0367(8) 0.0017(6) 0.0076(6) -0.0021(6) C
C33 0.0437(9) 0.0299(8) 0.0463(9) -0.0014(7) 0.0154(8) -0.0097(7) C
C34 0.0452(9) 0.0381(9) 0.0313(8) -0.0104(7) 0.0109(7) -0.0090(6) C
C35 0.0387(9) 0.0451(9) 0.0283(7) -0.0015(7) 0.0017(7) -0.0024(7) C
C36 0.0316(8) 0.0337(8) 0.0310(7) 0.0020(6) 0.0073(6) -0.0020(6) C
O1 0.0242(6) 0.0466(7) 0.0449(6) -0.0022(5) 0.0046(5) 0.0065(5) O
O2 0.0364(7) 0.0954(12) 0.0457(8) 0.0021(7) -0.0029(6) -0.0243(7) O
O3 0.0459(8) 0.0698(9) 0.0453(7) 0.0153(7) 0.0038(6) -0.0171(6) O
O4 0.0239(6) 0.0732(10) 0.0713(9) 0.0049(6) 0.0067(6) -0.0008(8) O
O5 0.0465(8) 0.0774(11) 0.0531(8) -0.0103(7) -0.0120(7) -0.0150(7) O
O6 0.0595(9) 0.0612(9) 0.0400(7) 0.0066(7) 0.0226(6) -0.0026(6) O
O7 0.0391(7) 0.0619(9) 0.0567(8) 0.0007(6) 0.0223(6) -0.0035(6) O
N3 0.0355(7) 0.0405(8) 0.0347(7) 0.0038(6) 0.0023(6) -0.0023(6) N
N4 0.0303(7) 0.0466(8) 0.0442(8) -0.0012(6) -0.0056(6) 0.0040(6) N
C9 0.0393(9) 0.0352(8) 0.0491(10) 0.0046(7) 0.0190(8) 0.0095(7) C
C41 0.0232(7) 0.0277(7) 0.0368(7) 0.0028(5) 0.0038(6) 0.0099(6) C
C42 0.0330(8) 0.0293(7) 0.0345(7) 0.0049(6) 0.0133(6) 0.0074(6) C
C43 0.0370(8) 0.0322(8) 0.0284(7) 0.0011(6) 0.0059(6) 0.0030(6) C
C44 0.0238(7) 0.0334(8) 0.0333(7) 0.0012(5) 0.0000(6) 0.0037(6) C
C45 0.0255(7) 0.0325(7) 0.0333(7) 0.0060(6) 0.0067(6) 0.0030(6) C
C46 0.0282(7) 0.0282(7) 0.0282(7) 0.0018(5) 0.0017(6) 0.0016(5) C

loop_
_atom_type_symbol
_atom_type_scat_dispersion_real
_atom_type_scat_dispersion_imag
_atom_type_scat_source
C 0.0033 0.0016 'International Tables Vol C tables 4.2.6.8 and 6.1.1.1'
H 0.0000 0.0000 'International Tables Vol C tables 4.2.6.8 and 6.1.1.1'
N 0.0061 0.0033 'International Tables Vol C tables 4.2.6.8 and 6.1.1.1'
O 0.0106 0.0060 'International Tables Vol C tables 4.2.6.8 and 6.1.1.1'

loop_
_geom_angle_atom_site_label_1
_geom_angle_atom_site_label_2
_geom_angle_atom_site_label_3
_geom_angle
H71 N1 C3 109.70(10)
H71 N1 C4 107.37(11)
H71 N1 C7 106.90(11)
C3 N1 C4 112.27(12)
C3 N1 C7 110.59(11)
C4 N1 C7 109.82(10)
C5 N2 C6 107.42(10)
C5 N2 C8 110.41(11)
C6 N2 C8 110.71(11)
H1a C1 C2 116.52
H1a C1 C11 116.52
C2 C1 C11 126.96(14)
C1 C2 H2 118.03
C1 C2 C3 123.95(13)
H2 C2 C3 118.03
N1 C3 C2 112.26(13)
N1 C3 H3a 109.47
N1 C3 H3b 109.47
C2 C3 H3a 109.47
C2 C3 H3b 109.47
H3a C3 H3b 106.54
N1 C4 H4a 109.47
N1 C4 H4b 109.47
N1 C4 C5 110.53(12)
H4a C4 H4b 108.39
H4a C4 C5 109.47
H4b C4 C5 109.47
N2 C5 C4 110.21(12)
N2 C5 H5a 109.47
N2 C5 H5b 109.47
C4 C5 H5a 109.47
C4 C5 H5b 109.47
H5a C5 H5b 108.72
N2 C6 H6a 109.47
N2 C6 H6b 109.47
N2 C6 C7 110.93(12)
H6a C6 H6b 107.97
H6a C6 C7 109.47
H6b C6 C7 109.47
N1 C7 C6 110.95(12)
N1 C7 H7a 109.47
N1 C7 H7b 109.47
C6 C7 H7a 109.47
C6 C7 H7b 109.47
H7a C7 H7b 107.95
N2 C8 H8 108.39
N2 C8 C21 111.04(11)
N2 C8 C31 110.45(11)
H8 C8 C21 107.41
H8 C8 C31 108.03
C21 C8 C31 111.38(10)
C1 C11 C12 122.33(15)
C1 C11 C16 119.24(13)
C12 C11 C16 118.42(15)
C11 C12 H12 119.81
C11 C12 C13 120.37(17)
H12 C12 C13 119.81
C12 C13 H13 119.82
C12 C13 C14 120.37(17)
H13 C13 C14 119.82
C13 C14 H14 119.8
C13 C14 C15 120.40(18)
H14 C14 C15 119.8
C14 C15 H15 120.17
C14 C15 C16 119.7(2)
H15 C15 C16 120.17
C11 C16 C15 120.77(16)
C11 C16 H16 119.61
C15 C16 H16 119.61
C8 C21 C22 118.95(12)
C8 C21 C26 122.30(13)
C22 C21 C26 118.75(14)
C21 C22 H22 119.72
C21 C22 C23 120.56(14)
H22 C22 C23 119.72
C22 C23 H23 119.9
C22 C23 C24 120.20(16)
H23 C23 C24 119.9
C23 C24 H24 120.2
C23 C24 C25 119.60(17)
H24 C24 C25 120.2
C24 C25 H25 119.64
C24 C25 C26 120.72(15)
H25 C25 C26 119.64
C21 C26 C25 120.16(14)
C21 C26 H26 119.92
C25 C26 H26 119.92
C8 C31 C32 119.98(11)
C8 C31 C36 121.61(13)
C32 C31 C36 118.41(13)
C31 C32 H32 119.64
C31 C32 C33 120.73(13)
H32 C32 C33 119.64
C32 C33 H33 119.85
C32 C33 C34 120.30(16)
H33 C33 C34 119.85
C33 C34 H34 120.18
C33 C34 C35 119.65(15)
H34 C34 C35 120.18
C34 C35 H35 119.87
C34 C35 C36 120.25(14)
H35 C35 C36 119.88
C31 C36 C35 120.65(15)
C31 C36 H36 119.67
C35 C36 H36 119.68
C41 O1 H7 101.64(10)
C9 O7 H7 112.68(16)
O2 N3 O3 123.16(15)
O2 N3 C46 118.72(15)
O3 N3 C46 118.10(13)
O4 N4 O5 122.91(15)
O4 N4 C44 118.79(14)
O5 N4 C44 118.29(16)
O6 C9 O7 122.64(19)
O6 C9 C42 122.44(16)
O7 C9 C42 114.91(15)
O1 C41 C42 120.00(15)
O1 C41 C46 125.00(14)
C42 C41 C46 115.00(13)
C9 C42 C41 121.64(14)
C9 C42 C43 116.80(14)
C41 C42 C43 121.55(16)
C42 C43 H43 119.87
C42 C43 C44 120.27(14)
H43 C43 C44 119.87
N4 C44 C43 120.01(14)
N4 C44 C45 118.40(15)
C43 C44 C45 121.59(13)
C44 C45 H45 120.57
C44 C45 C46 118.86(15)
H45 C45 C46 120.57
N3 C46 C41 120.55(13)
N3 C46 C45 116.73(14)
C41 C46 C45 122.71(13)
O1 H7 O7 148.96(9)

loop_
_geom_bond_atom_site_label_1
_geom_bond_atom_site_label_2
_geom_bond_distance
N1 H71 0.9448(11)
N1 C3 1.5141(19)
N1 C4 1.492(2)
N1 C7 1.5036(18)
N2 C5 1.4718(17)
N2 C6 1.4682(19)
N2 C8 1.4848(17)
C1 H1a 0.95
C1 C2 1.317(2)
C1 C11 1.474(2)
C2 H2 0.95
C2 C3 1.494(2)
C3 H3a 0.99
C3 H3b 0.99
H3a H3b 1.5869
C4 H4a 0.99
C4 H4b 0.99
C4 C5 1.511(2)
H4a H4b 1.6058
C5 H5a 0.99
C5 H5b 0.99
H5a H5b 1.6091
C6 H6a 0.99
C6 H6b 0.99
C6 C7 1.512(2)
H6a H6b 1.6016
C7 H7a 0.99
C7 H7b 0.99
H7a H7b 1.6014
C8 H8 1
C8 C21 1.522(2)
C8 C31 1.5282(19)
C11 C12 1.396(2)
C11 C16 1.399(3)
C12 H12 0.95
C12 C13 1.390(2)
C13 H13 0.95
C13 C14 1.372(3)
C14 H14 0.95
C14 C15 1.382(3)
C15 H15 0.95
C15 C16 1.390(3)
C16 H16 0.95
C21 C22 1.388(2)
C21 C26 1.3962(19)
C22 H22 0.95
C22 C23 1.395(3)
C23 H23 0.95
C23 C24 1.383(2)
C24 H24 0.95
C24 C25 1.375(3)
C25 H25 0.95
C25 C26 1.392(2)
C26 H26 0.95
C31 C32 1.393(2)
C31 C36 1.3867(19)
C32 H32 0.95
C32 C33 1.389(2)
C33 H33 0.95
C33 C34 1.370(2)
C34 H34 0.95
C34 C35 1.386(3)
C35 H35 0.95
C35 C36 1.387(2)
C36 H36 0.95
O1 C41 1.2810(17)
O2 N3 1.2281(18)
O3 N3 1.215(2)
O4 N4 1.227(2)
O5 N4 1.224(2)
O6 C9 1.201(2)
O7 C9 1.319(2)
O7 H7 0.9238(15)
N3 C46 1.456(2)
N4 C44 1.453(2)
C9 C42 1.512(3)
C41 C42 1.444(2)
C41 C46 1.430(2)
C42 C43 1.367(2)
C43 H43 0.95
C43 C44 1.379(2)
C44 C45 1.378(2)
C45 H45 0.95
C45 C46 1.380(2)

loop_
_geom_hbond_atom_site_label_D
_geom_hbond_atom_site_label_H
_geom_hbond_atom_site_label_A
_geom_hbond_site_symmetry_A
_geom_hbond_distance_DH
_geom_hbond_distance_HA
_geom_hbond_distance_DA
_geom_hbond_angle_DHA
N1 H71 O1 3_666 0.9448(11) 1.9544(11) 2.8126(15) 150.01(8)
N1 H71 O2 3_666 0.9448(11) 2.3020(16) 3.032(2) 133.62(8)
C3 H3a O6 2_655 0.99 2.40 3.340(2) 159
C5 H5a C21 . 0.99 2.47 2.8777(19) 104
C6 H6b C31 . 0.99 2.50 2.8974(19) 104
O7 H7 O1 . 0.9238(15) 1.6675(13) 2.505(2) 148.96(9)
O7 H7 C41 . 0.9238(15) 2.2985(16) 2.827(2) 115.91(9)
